data_7214395
loop_
_publ_author_name
'Yang, Songjie'
'Pop, Flavia'
'Melan, Caroline'
'Brooks, Andrew C.'
'Martin, Lee'
'Horton, Peter'
'Auban-Senzier, Pascale'
'Rikken, Geert L. J. A.'
'Avarvari, Narcis'
'Wallis, John D.'

_publ_section_title
;
 Charge transfer complexes and radical cation salts of chiral methylated
 organosulfur donors
;
_journal_issue 19
_journal_name_full CrystEngComm
_journal_page_first 3906
_journal_paper_doi 10.1039/c3ce42539h
_journal_volume 16
_journal_year 2014
_chemical_absolute_configuration syn
_chemical_formula_sum 'C56 H48 N8 O S16'
_chemical_formula_weight 1361.98
_chemical_name_systematic
; 
 S,S,S,S-TMET.TCNQ.0.5THF
;
_space_group_IT_number 1
_symmetry_cell_setting triclinic
_symmetry_space_group_name_Hall 'P 1'
_symmetry_space_group_name_H-M 'P 1'
_atom_sites_solution_hydrogens geom
_atom_sites_solution_primary direct
_atom_sites_solution_secondary difmap
_audit_creation_method SHELXL-97
_cell_angle_alpha 94.2870(10)
_cell_angle_beta 95.5350(10)
_cell_angle_gamma 110.9930(10)
_cell_formula_units_Z 1
_cell_length_a 7.31800(10)
_cell_length_b 7.83250(10)
_cell_length_c 28.2325(6)
_cell_measurement_reflns_used 31321
_cell_measurement_temperature 120(2)
_cell_measurement_theta_max 27.48
_cell_measurement_theta_min 2.91
_cell_volume 1493.34(4)
_computing_cell_refinement 'DENZO (Otwinowski & Minor, 1997) & COLLECT (Hooft, R.W.W., 1998)'
_computing_data_collection 'COLLECT (Hooft, R.W.W., 1998)'
_computing_data_reduction 'DENZO (Otwinowski & Minor, 1997) & COLLECT (Hooft, R.W.W., 1998)'
_computing_structure_refinement 'SHELXL-97 (Sheldrick, 1997)'
_computing_structure_solution 'SHELXS-97 (Sheldrick, 1990)'
_diffrn_ambient_temperature 120(2)
_diffrn_detector_area_resol_mean 9.091
_diffrn_measured_fraction_theta_full 0.997
_diffrn_measured_fraction_theta_max 0.997
_diffrn_measurement_device_type 'Bruker-Nonius Roper CCD camera on \k-goniostat'
_diffrn_measurement_method '\f & \w scans'
_diffrn_radiation_monochromator graphite
_diffrn_radiation_source 'Bruker-Nonius FR591 rotating anode'
_diffrn_radiation_type MoK\a
_diffrn_radiation_wavelength 0.71073
_diffrn_reflns_av_R_equivalents 0.0430
_diffrn_reflns_av_sigmaI/netI 0.0669
_diffrn_reflns_limit_h_max 9
_diffrn_reflns_limit_h_min -9
_diffrn_reflns_limit_k_max 9
_diffrn_reflns_limit_k_min -10
_diffrn_reflns_limit_l_max 36
_diffrn_reflns_limit_l_min -36
_diffrn_reflns_number 28144
_diffrn_reflns_theta_full 27.48
_diffrn_reflns_theta_max 27.48
_diffrn_reflns_theta_min 2.92
_exptl_absorpt_coefficient_mu 0.628
_exptl_absorpt_correction_T_max 0.75
_exptl_absorpt_correction_T_min 0.63
_exptl_absorpt_correction_type multi-scan
_exptl_absorpt_process_details 'SADABS 2007/2 (Sheldrick, G.M., 2007)'
_exptl_crystal_colour black
_exptl_crystal_density_diffrn 1.514
_exptl_crystal_density_method 'not measured'
_exptl_crystal_description plate
_exptl_crystal_F_000 704
_exptl_crystal_size_max 0.17
_exptl_crystal_size_mid 0.13
_exptl_crystal_size_min 0.05
_refine_diff_density_max 0.382
_refine_diff_density_min -0.331
_refine_diff_density_rms 0.071
_refine_ls_abs_structure_details 'Flack H D (1983), Acta Cryst. A39, 876-881'
_refine_ls_abs_structure_Flack 0.08(6)
_refine_ls_extinction_method none
_refine_ls_goodness_of_fit_ref 1.035
_refine_ls_hydrogen_treatment constr
_refine_ls_matrix_type full
_refine_ls_number_parameters 738
_refine_ls_number_reflns 12286
_refine_ls_number_restraints 3
_refine_ls_restrained_S_all 1.035
_refine_ls_R_factor_all 0.0493
_refine_ls_R_factor_gt 0.0403
_refine_ls_shift/su_max 0.001
_refine_ls_shift/su_mean 0.000
_refine_ls_structure_factor_coef Fsqd
_refine_ls_weighting_details 'calc w=1/[\s^2^(Fo^2^)+(0.0124P)^2^+0.9729P] where P=(Fo^2^+2Fc^2^)/3'
_refine_ls_weighting_scheme calc
_refine_ls_wR_factor_gt 0.0834
_refine_ls_wR_factor_ref 0.0882
_reflns_number_gt 10819
_reflns_number_total 12286
_reflns_threshold_expression >2sigma(I)
_cod_data_source_file c3ce42539h2.cif
_cod_data_source_block TMETTCNQTHF
_cod_original_sg_symbol_H-M P1
_cod_original_formula_sum 'C56 H48 N8 O1 S16'
_cod_database_code 7214395

loop_
_symmetry_equiv_pos_as_xyz
'x, y, z'

loop_
_atom_site_label
_atom_site_type_symbol
_atom_site_fract_x
_atom_site_fract_y
_atom_site_fract_z
_atom_site_U_iso_or_equiv
_atom_site_adp_type
_atom_site_occupancy
_atom_site_symmetry_multiplicity
_atom_site_calc_flag
_atom_site_refinement_flags
O1E O 0.9236(4) 0.9981(4) 0.34820(10) 0.0354(7) Uani 1 1 d .
C1E C 0.8408(7) 1.1113(7) 0.32410(19) 0.0368(12) Uani 1 1 d .
H1E1 H 0.9263 1.1746 0.3007 0.044 Uiso 1 1 calc R
H1E2 H 0.8265 1.2054 0.3473 0.044 Uiso 1 1 calc R
C2E C 0.6391(7) 0.9839(8) 0.29847(19) 0.0524(15) Uani 1 1 d .
H2E1 H 0.6460 0.9507 0.2643 0.063 Uiso 1 1 calc R
H2E2 H 0.5399 1.0421 0.3005 0.063 Uiso 1 1 calc R
C3E C 0.5885(7) 0.8126(7) 0.32610(19) 0.0414(13) Uani 1 1 d .
H3E1 H 0.4620 0.7874 0.3392 0.050 Uiso 1 1 calc R
H3E2 H 0.5809 0.7021 0.3053 0.050 Uiso 1 1 calc R
C4E C 0.7606(6) 0.8692(6) 0.36572(18) 0.0365(12) Uani 1 1 d .
H4E1 H 0.7291 0.9261 0.3948 0.044 Uiso 1 1 calc R
H4E2 H 0.7910 0.7608 0.3739 0.044 Uiso 1 1 calc R
S1A S 0.56134(14) 1.29501(13) 0.70371(4) 0.0185(2) Uani 1 1 d .
S2A S 0.51310(16) 0.93424(14) 0.77575(4) 0.0230(2) Uani 1 1 d .
S3A S 0.44985(14) 1.00211(13) 0.62365(4) 0.0159(2) Uani 1 1 d .
S4A S 0.39402(14) 0.69581(13) 0.68274(4) 0.0183(2) Uani 1 1 d .
S5A S 0.44342(14) 0.74533(13) 0.53011(4) 0.0158(2) Uani 1 1 d .
S6A S 0.36478(13) 0.42253(13) 0.58431(4) 0.0158(2) Uani 1 1 d .
S7A S 0.51710(14) 0.55366(13) 0.44312(4) 0.0177(2) Uani 1 1 d .
S8A S 0.42971(14) 0.18361(13) 0.50703(4) 0.0173(2) Uani 1 1 d .
C1A C 0.5458(5) 1.2966(5) 0.76755(12) 0.0185(7) Uani 1 1 d .
H1A H 0.6205 1.4267 0.7820 0.022 Uiso 1 1 calc R
C2A C 0.6510(5) 1.1812(5) 0.79124(12) 0.0216(8) Uani 1 1 d .
H2A H 0.6555 1.2077 0.8266 0.026 Uiso 1 1 calc R
C3A C 0.4956(6) 1.0601(5) 0.68606(15) 0.0161(9) Uani 1 1 d .
C4A C 0.4749(6) 0.9219(6) 0.71346(15) 0.0169(9) Uani 1 1 d .
C5A C 0.4201(5) 0.7696(5) 0.62576(14) 0.0128(8) Uani 1 1 d .
C6A C 0.4151(5) 0.6612(5) 0.58613(15) 0.0151(9) Uani 1 1 d .
C7A C 0.4661(5) 0.5482(6) 0.50199(15) 0.0142(8) Uani 1 1 d .
C8A C 0.4303(5) 0.4006(6) 0.52677(15) 0.0155(9) Uani 1 1 d .
C9A C 0.3633(5) 0.3169(4) 0.41839(12) 0.0172(7) Uani 1 1 d .
H9A H 0.2231 0.2934 0.4232 0.021 Uiso 1 1 calc R
C10A C 0.4292(5) 0.1756(5) 0.44156(12) 0.0171(7) Uani 1 1 d .
H10A H 0.5668 0.1971 0.4348 0.021 Uiso 1 1 calc R
C11A C 0.3334(5) 1.2502(5) 0.77872(14) 0.0245(8) Uani 1 1 d .
H11A H 0.2518 1.1247 0.7643 0.037 Uiso 1 1 calc R
H11B H 0.2798 1.3373 0.7655 0.037 Uiso 1 1 calc R
H11C H 0.3328 1.2589 0.8135 0.037 Uiso 1 1 calc R
C12A C 0.8645(6) 1.2369(7) 0.78130(17) 0.0286(10) Uani 1 1 d .
H12A H 0.8672 1.2143 0.7468 0.043 Uiso 1 1 calc R
H12B H 0.9279 1.1642 0.7984 0.043 Uiso 1 1 calc R
H12C H 0.9357 1.3681 0.7923 0.043 Uiso 1 1 calc R
C13A C 0.3798(6) 0.3090(6) 0.36447(15) 0.0237(10) Uani 1 1 d .
H13A H 0.5156 0.3256 0.3595 0.035 Uiso 1 1 calc R
H13B H 0.3448 0.4071 0.3513 0.035 Uiso 1 1 calc R
H13C H 0.2895 0.1892 0.3482 0.035 Uiso 1 1 calc R
C14A C 0.3003(7) -0.0233(6) 0.42208(17) 0.0247(10) Uani 1 1 d .
H14A H 0.1629 -0.0460 0.4267 0.037 Uiso 1 1 calc R
H14B H 0.3465 -0.1075 0.4392 0.037 Uiso 1 1 calc R
H14C H 0.3089 -0.0438 0.3878 0.037 Uiso 1 1 calc R
S1B S 0.82281(15) -0.37057(14) -0.04888(4) 0.0200(2) Uani 1 1 d .
S2B S 0.91228(17) 0.00757(15) -0.11609(4) 0.0247(2) Uani 1 1 d .
S3B S 0.93854(13) -0.08556(13) 0.03447(4) 0.0162(2) Uani 1 1 d .
S4B S 1.02631(14) 0.23064(13) -0.02216(4) 0.0173(2) Uani 1 1 d .
S5B S 0.94135(13) 0.17566(13) 0.12869(4) 0.0157(2) Uani 1 1 d .
S6B S 1.04086(13) 0.49837(13) 0.07387(4) 0.0151(2) Uani 1 1 d .
S7B S 0.83962(14) 0.35886(13) 0.21170(4) 0.0176(2) Uani 1 1 d .
S8B S 0.97521(14) 0.73993(13) 0.15243(4) 0.0171(2) Uani 1 1 d .
C1B C 0.7380(5) -0.3693(5) -0.11183(12) 0.0201(8) Uani 1 1 d .
H1B H 0.7226 -0.4921 -0.1283 0.024 Uiso 1 1 calc R
C2B C 0.8920(5) -0.2266(5) -0.13590(12) 0.0210(7) Uani 1 1 d .
H2B H 0.8418 -0.2500 -0.1709 0.025 Uiso 1 1 calc R
C3B C 0.8977(5) -0.1360(6) -0.02855(15) 0.0160(9) Uani 1 1 d .
C4B C 0.9353(6) 0.0077(6) -0.05407(15) 0.0176(9) Uani 1 1 d .
C5B C 0.9797(5) 0.1492(6) 0.03362(15) 0.0156(8) Uani 1 1 d .
C6B C 0.9845(5) 0.2596(5) 0.07320(15) 0.0136(8) Uani 1 1 d .
C7B C 0.9150(5) 0.3757(5) 0.15488(15) 0.0149(8) Uani 1 1 d .
C8B C 0.9623(5) 0.5215(5) 0.13042(15) 0.0141(8) Uani 1 1 d .
C9B C 0.9129(5) 0.5977(4) 0.23977(12) 0.0176(7) Uani 1 1 d .
H9B H 0.7919 0.6294 0.2388 0.021 Uiso 1 1 calc R
C10B C 1.0649(5) 0.7405(5) 0.21567(12) 0.0188(7) Uani 1 1 d .
H10B H 1.1897 0.7149 0.2177 0.023 Uiso 1 1 calc R
C11B C 0.5335(6) -0.3586(6) -0.11848(16) 0.0262(10) Uani 1 1 d .
H11D H 0.5378 -0.2438 -0.1011 0.039 Uiso 1 1 calc R
H11E H 0.4395 -0.4637 -0.1060 0.039 Uiso 1 1 calc R
H11F H 0.4915 -0.3615 -0.1527 0.039 Uiso 1 1 calc R
C12B C 1.0935(5) -0.2453(6) -0.13130(15) 0.0286(9) Uani 1 1 d .
H12D H 1.1525 -0.2166 -0.0976 0.043 Uiso 1 1 calc R
H12E H 1.1799 -0.1595 -0.1505 0.043 Uiso 1 1 calc R
H12F H 1.0774 -0.3716 -0.1428 0.043 Uiso 1 1 calc R
C13B C 0.9860(7) 0.5947(6) 0.29201(16) 0.0275(11) Uani 1 1 d .
H13D H 1.1114 0.5751 0.2940 0.041 Uiso 1 1 calc R
H13E H 0.8880 0.4945 0.3052 0.041 Uiso 1 1 calc R
H13F H 1.0057 0.7125 0.3104 0.041 Uiso 1 1 calc R
C14B C 1.1098(7) 0.9370(6) 0.23833(17) 0.0286(11) Uani 1 1 d .
H14D H 0.9899 0.9657 0.2341 0.043 Uiso 1 1 calc R
H14E H 1.2129 1.0234 0.2228 0.043 Uiso 1 1 calc R
H14F H 1.1555 0.9479 0.2726 0.043 Uiso 1 1 calc R
N1C N 0.3601(5) 0.3897(5) 0.24248(14) 0.0262(9) Uani 1 1 d .
N2C N 0.5063(5) 0.8562(5) 0.16508(14) 0.0230(8) Uani 1 1 d .
N3C N 0.3807(6) -0.2770(5) -0.00373(14) 0.0268(9) Uani 1 1 d .
N4C N 0.5157(5) 0.1940(5) -0.08515(14) 0.0280(9) Uani 1 1 d .
C1C C 0.4592(5) 0.4025(5) 0.12146(14) 0.0134(8) Uani 1 1 d .
C2C C 0.4255(5) 0.2098(6) 0.12207(15) 0.0155(9) Uani 1 1 d .
H2C H 0.3998 0.1555 0.1509 0.019 Uiso 1 1 calc R
C3C C 0.4300(5) 0.1063(6) 0.08259(15) 0.0162(9) Uani 1 1 d .
H3C H 0.4098 -0.0198 0.0841 0.019 Uiso 1 1 calc R
C4C C 0.4649(5) 0.1823(5) 0.03772(14) 0.0127(8) Uani 1 1 d .
C5C C 0.5049(5) 0.3770(6) 0.03775(15) 0.0157(8) Uani 1 1 d .
H5C H 0.5334 0.4321 0.0091 0.019 Uiso 1 1 calc R
C6C C 0.5025(5) 0.4809(5) 0.07735(14) 0.0137(8) Uani 1 1 d .
H6C H 0.5298 0.6085 0.0764 0.016 Uiso 1 1 calc R
C7C C 0.3976(6) 0.4365(6) 0.20618(16) 0.0179(9) Uani 1 1 d .
C8C C 0.4468(5) 0.5089(5) 0.16140(15) 0.0150(8) Uani 1 1 d .
C9C C 0.4827(6) 0.7035(6) 0.16217(15) 0.0174(9) Uani 1 1 d .
C10C C 0.4164(6) -0.1217(6) -0.00342(16) 0.0186(9) Uani 1 1 d .
C11C C 0.4604(5) 0.0721(6) -0.00303(15) 0.0181(9) Uani 1 1 d .
C12C C 0.4907(6) 0.1427(6) -0.04850(16) 0.0192(9) Uani 1 1 d .
N1D N 0.9165(6) 0.7210(5) 0.74315(14) 0.0296(9) Uani 1 1 d .
N2D N 1.0009(6) 1.1853(5) 0.66033(14) 0.0272(9) Uani 1 1 d .
N3D N 0.8985(5) 0.0664(5) 0.49064(14) 0.0239(8) Uani 1 1 d .
N4D N 1.0037(5) 0.5354(5) 0.41242(14) 0.0221(8) Uani 1 1 d .
C1D C 0.9353(5) 0.7301(6) 0.61891(15) 0.0170(9) Uani 1 1 d .
C2D C 0.9057(5) 0.5390(5) 0.61953(15) 0.0156(8) Uani 1 1 d .
H2D H 0.8880 0.4858 0.6487 0.019 Uiso 1 1 calc R
C3D C 0.9026(5) 0.4334(6) 0.57880(15) 0.0167(9) Uani 1 1 d .
H3D H 0.8800 0.3065 0.5797 0.020 Uiso 1 1 calc R
C4D C 0.9332(5) 0.5115(5) 0.53434(15) 0.0157(9) Uani 1 1 d .
C5D C 0.9553(5) 0.7030(5) 0.53339(15) 0.0158(9) Uani 1 1 d .
H5D H 0.9694 0.7552 0.5040 0.019 Uiso 1 1 calc R
C6D C 0.9562(6) 0.8082(6) 0.57381(15) 0.0163(9) Uani 1 1 d .
H6D H 0.9705 0.9331 0.5726 0.020 Uiso 1 1 calc R
C7D C 0.9284(6) 0.7731(6) 0.70645(16) 0.0187(9) Uani 1 1 d .
C8D C 0.9454(5) 0.8406(6) 0.66071(15) 0.0153(8) Uani 1 1 d .
C9D C 0.9766(6) 1.0333(6) 0.66058(16) 0.0195(9) Uani 1 1 d .
C10D C 0.9185(6) 0.2189(6) 0.49271(15) 0.0170(9) Uani 1 1 d .
C11D C 0.9422(5) 0.4080(6) 0.49353(15) 0.0155(8) Uani 1 1 d .
C12D C 0.9768(5) 0.4824(5) 0.44903(16) 0.0163(9) Uani 1 1 d .

loop_
_atom_site_aniso_label
_atom_site_aniso_U_11
_atom_site_aniso_U_22
_atom_site_aniso_U_33
_atom_site_aniso_U_23
_atom_site_aniso_U_13
_atom_site_aniso_U_12
O1E 0.0311(15) 0.0354(16) 0.0386(17) 0.0193(13) 0.0039(13) 0.0082(13)
C1E 0.055(3) 0.030(2) 0.029(3) 0.005(2) -0.004(2) 0.021(2)
C2E 0.046(3) 0.076(4) 0.035(3) -0.010(3) -0.005(2) 0.028(3)
C3E 0.036(3) 0.037(3) 0.042(3) -0.011(2) 0.004(2) 0.006(2)
C4E 0.033(2) 0.032(2) 0.037(3) 0.002(2) 0.015(2) 0.0002(19)
S1A 0.0273(5) 0.0128(5) 0.0149(5) 0.0002(4) 0.0037(4) 0.0067(4)
S2A 0.0375(6) 0.0202(5) 0.0120(5) 0.0031(4) 0.0044(4) 0.0109(4)
S3A 0.0231(5) 0.0129(5) 0.0109(5) 0.0002(4) 0.0010(4) 0.0065(4)
S4A 0.0281(5) 0.0132(5) 0.0148(5) 0.0026(4) 0.0049(4) 0.0084(4)
S5A 0.0234(5) 0.0111(5) 0.0145(5) 0.0026(4) 0.0043(4) 0.0076(4)
S6A 0.0225(5) 0.0140(5) 0.0129(5) 0.0030(4) 0.0042(4) 0.0085(4)
S7A 0.0248(5) 0.0148(5) 0.0133(5) 0.0032(4) 0.0069(4) 0.0058(4)
S8A 0.0262(5) 0.0131(5) 0.0148(5) 0.0016(4) 0.0029(4) 0.0100(4)
C1A 0.0249(19) 0.0164(17) 0.0131(17) -0.0031(13) 0.0033(14) 0.0070(15)
C2A 0.0262(19) 0.0230(19) 0.0127(17) -0.0014(14) 0.0034(14) 0.0061(15)
C3A 0.023(2) 0.013(2) 0.012(2) 0.0011(17) 0.0035(16) 0.0071(17)
C4A 0.024(2) 0.015(2) 0.011(2) -0.0021(16) 0.0045(15) 0.0075(16)
C5A 0.0141(17) 0.011(2) 0.014(2) 0.0016(16) 0.0006(15) 0.0048(15)
C6A 0.0170(19) 0.016(2) 0.014(2) 0.0063(17) 0.0033(15) 0.0067(16)
C7A 0.0165(18) 0.017(2) 0.009(2) -0.0022(16) 0.0031(14) 0.0066(16)
C8A 0.0151(18) 0.015(2) 0.015(2) 0.0001(17) 0.0011(15) 0.0037(16)
C9A 0.0201(17) 0.0130(16) 0.0156(17) 0.0001(13) 0.0019(14) 0.0032(14)
C10A 0.0230(18) 0.0216(18) 0.0095(16) 0.0011(13) 0.0020(14) 0.0116(15)
C11A 0.0254(19) 0.026(2) 0.026(2) 0.0020(17) 0.0110(16) 0.0119(16)
C12A 0.022(2) 0.047(3) 0.023(2) 0.013(2) 0.0063(16) 0.0175(19)
C13A 0.033(2) 0.026(2) 0.011(2) 0.0028(18) 0.0026(17) 0.0089(18)
C14A 0.038(2) 0.015(2) 0.017(2) -0.0019(18) -0.0031(18) 0.0078(19)
S1B 0.0319(5) 0.0129(5) 0.0126(5) 0.0003(4) 0.0027(4) 0.0057(4)
S2B 0.0429(6) 0.0193(5) 0.0110(5) 0.0034(4) 0.0053(4) 0.0097(5)
S3B 0.0238(5) 0.0132(5) 0.0114(5) 0.0015(4) 0.0023(4) 0.0065(4)
S4B 0.0247(5) 0.0129(5) 0.0139(5) 0.0017(4) 0.0027(4) 0.0063(4)
S5B 0.0216(5) 0.0126(5) 0.0143(5) 0.0017(4) 0.0045(4) 0.0074(4)
S6B 0.0211(5) 0.0133(5) 0.0124(5) 0.0019(4) 0.0046(4) 0.0073(4)
S7B 0.0239(5) 0.0142(5) 0.0146(5) 0.0019(4) 0.0060(4) 0.0062(4)
S8B 0.0257(5) 0.0130(5) 0.0144(6) 0.0016(4) 0.0036(4) 0.0091(4)
C1B 0.0279(19) 0.0226(19) 0.0072(17) -0.0028(14) 0.0008(14) 0.0073(16)
C2B 0.030(2) 0.0209(18) 0.0113(17) -0.0020(14) 0.0053(15) 0.0089(15)
C3B 0.0185(19) 0.017(2) 0.012(2) -0.0009(17) 0.0032(16) 0.0061(17)
C4B 0.025(2) 0.016(2) 0.011(2) 0.0017(16) 0.0036(16) 0.0052(17)
C5B 0.0178(18) 0.015(2) 0.014(2) 0.0023(16) 0.0027(15) 0.0052(16)
C6B 0.0175(18) 0.011(2) 0.015(2) 0.0013(16) 0.0051(15) 0.0075(15)
C7B 0.0177(18) 0.010(2) 0.014(2) 0.0003(16) 0.0017(15) 0.0028(15)
C8B 0.0153(18) 0.013(2) 0.017(2) -0.0011(17) 0.0038(15) 0.0083(16)
C9B 0.0216(18) 0.0153(17) 0.0147(17) 0.0026(13) 0.0047(14) 0.0044(14)
C10B 0.0229(18) 0.0157(17) 0.0142(18) -0.0018(13) 0.0021(15) 0.0035(15)
C11B 0.025(2) 0.029(2) 0.020(2) -0.0020(17) 0.0014(16) 0.0060(17)
C12B 0.026(2) 0.031(2) 0.027(2) 0.0040(18) 0.0074(16) 0.0080(17)
C13B 0.043(3) 0.018(2) 0.018(2) -0.0036(18) -0.0029(19) 0.0091(19)
C14B 0.045(3) 0.015(2) 0.022(3) -0.0048(19) 0.010(2) 0.007(2)
N1C 0.0301(19) 0.027(2) 0.020(2) 0.0003(16) 0.0036(15) 0.0099(16)
N2C 0.0314(19) 0.019(2) 0.023(2) 0.0050(16) 0.0096(16) 0.0117(16)
N3C 0.041(2) 0.022(2) 0.021(2) 0.0035(17) 0.0089(16) 0.0144(17)
N4C 0.040(2) 0.024(2) 0.017(2) 0.0013(16) 0.0068(16) 0.0076(16)
C1C 0.0119(17) 0.017(2) 0.012(2) 0.0020(16) 0.0015(14) 0.0054(15)
C2C 0.0109(17) 0.018(2) 0.015(2) 0.0052(17) 0.0005(15) 0.0027(15)
C3C 0.0157(18) 0.014(2) 0.018(2) 0.0022(17) 0.0000(15) 0.0049(16)
C4C 0.0120(16) 0.012(2) 0.014(2) 0.0045(16) 0.0030(14) 0.0042(14)
C5C 0.0144(17) 0.021(2) 0.011(2) 0.0051(17) 0.0049(14) 0.0051(16)
C6C 0.0160(17) 0.0115(19) 0.014(2) 0.0067(16) 0.0020(15) 0.0051(15)
C7C 0.0188(19) 0.017(2) 0.018(2) -0.0013(18) 0.0010(16) 0.0072(16)
C8C 0.0139(17) 0.014(2) 0.016(2) 0.0042(16) 0.0018(15) 0.0034(15)
C9C 0.0187(19) 0.024(2) 0.013(2) 0.0003(18) 0.0071(15) 0.0115(17)
C10C 0.0195(19) 0.025(2) 0.015(2) 0.0055(18) 0.0056(16) 0.0109(18)
C11C 0.0174(19) 0.020(2) 0.017(2) 0.0028(18) 0.0044(16) 0.0065(17)
C12C 0.026(2) 0.017(2) 0.014(2) -0.0015(17) 0.0018(16) 0.0078(17)
N1D 0.040(2) 0.025(2) 0.022(2) 0.0050(16) 0.0102(16) 0.0064(16)
N2D 0.040(2) 0.024(2) 0.024(2) 0.0045(18) 0.0090(17) 0.0187(18)
N3D 0.0259(18) 0.022(2) 0.025(2) 0.0027(16) 0.0019(15) 0.0101(16)
N4D 0.0312(18) 0.0191(19) 0.019(2) 0.0047(15) 0.0064(14) 0.0114(15)
C1D 0.0125(17) 0.021(2) 0.017(2) -0.0020(17) 0.0016(15) 0.0069(16)
C2D 0.0165(18) 0.015(2) 0.016(2) 0.0053(16) 0.0031(15) 0.0056(15)
C3D 0.0142(18) 0.017(2) 0.019(2) 0.0010(17) 0.0017(15) 0.0060(15)
C4D 0.0105(17) 0.014(2) 0.020(2) 0.0019(17) 0.0004(15) 0.0026(15)
C5D 0.0177(18) 0.017(2) 0.015(2) 0.0064(17) 0.0032(15) 0.0086(16)
C6D 0.0175(18) 0.013(2) 0.019(2) 0.0014(17) 0.0002(16) 0.0065(16)
C7D 0.0216(19) 0.013(2) 0.020(2) -0.0026(17) 0.0050(16) 0.0050(16)
C8D 0.0158(18) 0.015(2) 0.015(2) 0.0049(16) 0.0041(15) 0.0046(15)
C9D 0.025(2) 0.022(2) 0.011(2) -0.0023(17) 0.0034(16) 0.0098(17)
C10D 0.0173(18) 0.018(2) 0.015(2) 0.0012(17) 0.0008(15) 0.0057(16)
C11D 0.0155(17) 0.018(2) 0.012(2) -0.0009(16) 0.0012(14) 0.0057(16)
C12D 0.0146(18) 0.013(2) 0.020(2) -0.0014(17) 0.0031(15) 0.0045(15)

loop_
_atom_type_symbol
_atom_type_description
_atom_type_scat_dispersion_real
_atom_type_scat_dispersion_imag
_atom_type_scat_source
C C 0.0033 0.0016 'International Tables Vol C Tables 4.2.6.8 and 6.1.1.4'
H H 0.0000 0.0000 'International Tables Vol C Tables 4.2.6.8 and 6.1.1.4'
N N 0.0061 0.0033 'International Tables Vol C Tables 4.2.6.8 and 6.1.1.4'
S S 0.1246 0.1234 'International Tables Vol C Tables 4.2.6.8 and 6.1.1.4'
O O 0.0106 0.0060 'International Tables Vol C Tables 4.2.6.8 and 6.1.1.4'

loop_
_geom_angle_atom_site_label_1
_geom_angle_atom_site_label_2
_geom_angle_atom_site_label_3
_geom_angle
C1E O1E C4E 103.9(3)
O1E C1E C2E 106.4(4)
O1E C1E H1E1 110.4
C2E C1E H1E1 110.4
O1E C1E H1E2 110.4
C2E C1E H1E2 110.4
H1E1 C1E H1E2 108.6
C1E C2E C3E 103.4(4)
C1E C2E H2E1 111.1
C3E C2E H2E1 111.1
C1E C2E H2E2 111.1
C3E C2E H2E2 111.1
H2E1 C2E H2E2 109.0
C4E C3E C2E 102.5(4)
C4E C3E H3E1 111.3
C2E C3E H3E1 111.3
C4E C3E H3E2 111.3
C2E C3E H3E2 111.3
H3E1 C3E H3E2 109.2
O1E C4E C3E 106.7(4)
O1E C4E H4E1 110.4
C3E C4E H4E1 110.4
O1E C4E H4E2 110.4
C3E C4E H4E2 110.4
H4E1 C4E H4E2 108.6
C3A S1A C1A 101.15(18)
C4A S2A C2A 100.29(19)
C3A S3A C5A 94.98(19)
C5A S4A C4A 94.6(2)
C7A S5A C6A 94.6(2)
C8A S6A C6A 94.5(2)
C7A S7A C9A 99.82(17)
C8A S8A C10A 106.15(18)
C11A C1A C2A 113.7(3)
C11A C1A S1A 112.3(3)
C2A C1A S1A 112.4(2)
C11A C1A H1A 105.9
C2A C1A H1A 105.9
S1A C1A H1A 105.9
C12A C2A C1A 112.3(3)
C12A C2A S2A 112.0(3)
C1A C2A S2A 112.0(2)
C12A C2A H2A 106.7
C1A C2A H2A 106.7
S2A C2A H2A 106.7
C4A C3A S1A 129.1(3)
C4A C3A S3A 117.4(3)
S1A C3A S3A 113.4(2)
C3A C4A S2A 128.6(3)
C3A C4A S4A 116.6(3)
S2A C4A S4A 114.8(2)
C6A C5A S4A 124.3(3)
C6A C5A S3A 121.2(3)
S4A C5A S3A 114.4(2)
C5A C6A S5A 121.8(3)
C5A C6A S6A 123.9(3)
S5A C6A S6A 114.2(2)
C8A C7A S7A 125.4(3)
C8A C7A S5A 117.4(3)
S7A C7A S5A 117.1(2)
C7A C8A S8A 127.6(3)
C7A C8A S6A 117.3(3)
S8A C8A S6A 115.1(2)
C10A C9A C13A 111.9(3)
C10A C9A S7A 112.5(2)
C13A C9A S7A 104.9(2)
C10A C9A H9A 109.2
C13A C9A H9A 109.2
S7A C9A H9A 109.2
C9A C10A C14A 113.3(3)
C9A C10A S8A 115.2(2)
C14A C10A S8A 104.6(3)
C9A C10A H10A 107.8
C14A C10A H10A 107.8
S8A C10A H10A 107.8
C1A C11A H11A 109.5
C1A C11A H11B 109.5
H11A C11A H11B 109.5
C1A C11A H11C 109.5
H11A C11A H11C 109.5
H11B C11A H11C 109.5
C2A C12A H12A 109.5
C2A C12A H12B 109.5
H12A C12A H12B 109.5
C2A C12A H12C 109.5
H12A C12A H12C 109.5
H12B C12A H12C 109.5
C9A C13A H13A 109.5
C9A C13A H13B 109.5
H13A C13A H13B 109.5
C9A C13A H13C 109.5
H13A C13A H13C 109.5
H13B C13A H13C 109.5
C10A C14A H14A 109.5
C10A C14A H14B 109.5
H14A C14A H14B 109.5
C10A C14A H14C 109.5
H14A C14A H14C 109.5
H14B C14A H14C 109.5
C3B S1B C1B 100.15(19)
C4B S2B C2B 101.26(19)
C5B S3B C3B 94.4(2)
C5B S4B C4B 93.9(2)
C6B S5B C7B 94.18(19)
C6B S6B C8B 93.77(19)
C7B S7B C9B 105.64(17)
C8B S8B C10B 98.84(18)
C11B C1B C2B 114.3(3)
C11B C1B S1B 111.8(3)
C2B C1B S1B 112.4(2)
C11B C1B H1B 105.9
C2B C1B H1B 105.9
S1B C1B H1B 105.9
C12B C2B C1B 113.8(3)
C12B C2B S2B 111.7(3)
C1B C2B S2B 111.7(2)
C12B C2B H2B 106.3
C1B C2B H2B 106.3
S2B C2B H2B 106.3
C4B C3B S1B 129.0(3)
C4B C3B S3B 116.8(3)
S1B C3B S3B 114.2(2)
C3B C4B S2B 128.8(3)
C3B C4B S4B 117.7(3)
S2B C4B S4B 113.6(2)
C6B C5B S3B 122.5(3)
C6B C5B S4B 122.9(3)
S3B C5B S4B 114.5(2)
C5B C6B S5B 122.1(3)
C5B C6B S6B 123.1(3)
S5B C6B S6B 114.8(2)
C8B C7B S7B 128.2(3)
C8B C7B S5B 117.2(3)
S7B C7B S5B 114.5(2)
C7B C8B S8B 124.8(3)
C7B C8B S6B 117.8(3)
S8B C8B S6B 117.1(2)
C10B C9B C13B 112.5(3)
C10B C9B S7B 114.6(2)
C13B C9B S7B 105.2(3)
C10B C9B H9B 108.1
C13B C9B H9B 108.1
S7B C9B H9B 108.1
C9B C10B C14B 112.3(3)
C9B C10B S8B 111.8(2)
C14B C10B S8B 104.4(3)
C9B C10B H10B 109.4
C14B C10B H10B 109.4
S8B C10B H10B 109.4
C1B C11B H11D 109.5
C1B C11B H11E 109.5
H11D C11B H11E 109.5
C1B C11B H11F 109.5
H11D C11B H11F 109.5
H11E C11B H11F 109.5
C2B C12B H12D 109.5
C2B C12B H12E 109.5
H12D C12B H12E 109.5
C2B C12B H12F 109.5
H12D C12B H12F 109.5
H12E C12B H12F 109.5
C9B C13B H13D 109.5
C9B C13B H13E 109.5
H13D C13B H13E 109.5
C9B C13B H13F 109.5
H13D C13B H13F 109.5
H13E C13B H13F 109.5
C10B C14B H14D 109.5
C10B C14B H14E 109.5
H14D C14B H14E 109.5
C10B C14B H14F 109.5
H14D C14B H14F 109.5
H14E C14B H14F 109.5
C8C C1C C2C 121.4(4)
C8C C1C C6C 120.7(4)
C2C C1C C6C 117.9(4)
C3C C2C C1C 120.9(4)
C3C C2C H2C 119.5
C1C C2C H2C 119.5
C2C C3C C4C 121.4(4)
C2C C3C H3C 119.3
C4C C3C H3C 119.3
C11C C4C C5C 122.0(4)
C11C C4C C3C 120.7(4)
C5C C4C C3C 117.3(4)
C6C C5C C4C 121.2(4)
C6C C5C H5C 119.4
C4C C5C H5C 119.4
C5C C6C C1C 121.2(4)
C5C C6C H6C 119.4
C1C C6C H6C 119.4
N1C C7C C8C 176.0(5)
C1C C8C C7C 123.1(4)
C1C C8C C9C 122.8(4)
C7C C8C C9C 114.1(4)
N2C C9C C8C 176.2(4)
N3C C10C C11C 179.9(6)
C4C C11C C10C 122.1(4)
C4C C11C C12C 122.1(4)
C10C C11C C12C 115.7(4)
N4C C12C C11C 177.9(5)
C8D C1D C2D 121.0(4)
C8D C1D C6D 119.9(4)
C2D C1D C6D 119.1(4)
C3D C2D C1D 120.7(4)
C3D C2D H2D 119.7
C1D C2D H2D 119.7
C2D C3D C4D 120.8(4)
C2D C3D H3D 119.6
C4D C3D H3D 119.6
C11D C4D C3D 121.1(4)
C11D C4D C5D 120.5(4)
C3D C4D C5D 118.4(4)
C6D C5D C4D 120.9(4)
C6D C5D H5D 119.5
C4D C5D H5D 119.5
C5D C6D C1D 120.1(4)
C5D C6D H6D 120.0
C1D C6D H6D 120.0
N1D C7D C8D 179.2(5)
C1D C8D C7D 122.8(4)
C1D C8D C9D 121.5(4)
C7D C8D C9D 115.7(4)
N2D C9D C8D 179.8(6)
N3D C10D C11D 178.0(5)
C4D C11D C10D 122.3(4)
C4D C11D C12D 122.5(4)
C10D C11D C12D 115.1(4)
N4D C12D C11D 177.3(5)

loop_
_geom_bond_atom_site_label_1
_geom_bond_atom_site_label_2
_geom_bond_distance
O1E C1E 1.418(5)
O1E C4E 1.418(5)
C1E C2E 1.526(7)
C1E H1E1 0.9900
C1E H1E2 0.9900
C2E C3E 1.550(8)
C2E H2E1 0.9900
C2E H2E2 0.9900
C3E C4E 1.512(7)
C3E H3E1 0.9900
C3E H3E2 0.9900
C4E H4E1 0.9900
C4E H4E2 0.9900
S1A C3A 1.746(4)
S1A C1A 1.816(4)
S2A C4A 1.744(4)
S2A C2A 1.828(4)
S3A C3A 1.755(4)
S3A C5A 1.761(4)
S4A C5A 1.755(4)
S4A C4A 1.777(4)
S5A C7A 1.751(4)
S5A C6A 1.761(4)
S6A C8A 1.751(4)
S6A C6A 1.766(4)
S7A C7A 1.739(4)
S7A C9A 1.831(3)
S8A C8A 1.747(4)
S8A C10A 1.844(3)
C1A C11A 1.535(5)
C1A C2A 1.532(5)
C1A H1A 1.0000
C2A C12A 1.525(5)
C2A H2A 1.0000
C3A C4A 1.351(6)
C5A C6A 1.343(5)
C7A C8A 1.354(6)
C9A C10A 1.521(5)
C9A C13A 1.537(5)
C9A H9A 1.0000
C10A C14A 1.529(5)
C10A H10A 1.0000
C11A H11A 0.9800
C11A H11B 0.9800
C11A H11C 0.9800
C12A H12A 0.9800
C12A H12B 0.9800
C12A H12C 0.9800
C13A H13A 0.9800
C13A H13B 0.9800
C13A H13C 0.9800
C14A H14A 0.9800
C14A H14B 0.9800
C14A H14C 0.9800
S1B C3B 1.751(4)
S1B C1B 1.827(4)
S2B C4B 1.743(4)
S2B C2B 1.826(4)
S3B C5B 1.756(4)
S3B C3B 1.766(4)
S4B C5B 1.761(4)
S4B C4B 1.766(4)
S5B C6B 1.757(4)
S5B C7B 1.763(4)
S6B C6B 1.763(4)
S6B C8B 1.767(4)
S7B C7B 1.745(4)
S7B C9B 1.842(3)
S8B C8B 1.742(4)
S8B C10B 1.841(4)
C1B C11B 1.523(5)
C1B C2B 1.530(5)
C1B H1B 1.0000
C2B C12B 1.527(5)
C2B H2B 1.0000
C3B C4B 1.342(6)
C5B C6B 1.350(5)
C7B C8B 1.335(5)
C9B C10B 1.523(4)
C9B C13B 1.525(6)
C9B H9B 1.0000
C10B C14B 1.528(5)
C10B H10B 1.0000
C11B H11D 0.9800
C11B H11E 0.9800
C11B H11F 0.9800
C12B H12D 0.9800
C12B H12E 0.9800
C12B H12F 0.9800
C13B H13D 0.9800
C13B H13E 0.9800
C13B H13F 0.9800
C14B H14D 0.9800
C14B H14E 0.9800
C14B H14F 0.9800
N1C C7C 1.140(5)
N2C C9C 1.141(5)
N3C C10C 1.148(6)
N4C C12C 1.145(5)
C1C C8C 1.381(5)
C1C C2C 1.441(6)
C1C C6C 1.442(5)
C2C C3C 1.339(6)
C2C H2C 0.9500
C3C C4C 1.446(6)
C3C H3C 0.9500
C4C C11C 1.376(5)
C4C C5C 1.446(5)
C5C C6C 1.338(6)
C5C H5C 0.9500
C6C H6C 0.9500
C7C C8C 1.448(6)
C8C C9C 1.449(6)
C10C C11C 1.433(6)
C11C C12C 1.441(6)
N1D C7D 1.141(5)
N2D C9D 1.140(6)
N3D C10D 1.146(5)
N4D C12D 1.151(5)
C1D C8D 1.390(6)
C1D C2D 1.435(6)
C1D C6D 1.451(6)
C2D C3D 1.359(6)
C2D H2D 0.9500
C3D C4D 1.439(6)
C3D H3D 0.9500
C4D C11D 1.379(6)
C4D C5D 1.453(6)
C5D C6D 1.355(6)
C5D H5D 0.9500
C6D H6D 0.9500
C7D C8D 1.431(6)
C8D C9D 1.444(6)
C10D C11D 1.426(6)
C11D C12D 1.431(6)
